data_7049519
loop_
_publ_author_name
'Bartalucci, Niccol\`o'
'Marchetti, Fabio'
'Zacchini, Stefano'
'Pampaloni, Guido'

_publ_section_title
;
 Decarbonylation of phenylacetic acids by high valent transition metal
 halides.
;
_journal_issue 17
_journal_name_full 'Dalton transactions (Cambridge, England : 2003)'
_journal_page_first 5725
_journal_page_last 5734
_journal_paper_doi 10.1039/c9dt00551j
_journal_volume 48
_journal_year 2019
_chemical_formula_sum 'C16 H16 O2'
_chemical_formula_weight 240.29
_space_group_crystal_system monoclinic
_space_group_IT_number 14
_space_group_name_Hall '-P 2yn'
_space_group_name_H-M_alt 'P 1 21/n 1'
_symmetry_space_group_name_Hall '-P 2yn'
_symmetry_space_group_name_H-M 'P 1 21/n 1'
_atom_sites_solution_hydrogens geom
_audit_creation_method SHELXL-2014/7
_audit_update_record
;
2019-01-18 deposited with the CCDC.    2019-03-27 downloaded from the CCDC.
;
_cell_angle_alpha 90
_cell_angle_beta 96.13(2)
_cell_angle_gamma 90
_cell_formula_units_Z 4
_cell_length_a 9.062(9)
_cell_length_b 14.647(14)
_cell_length_c 9.918(10)
_cell_measurement_reflns_used 9996
_cell_measurement_temperature 100(2)
_cell_measurement_theta_max 30.961
_cell_measurement_theta_min 2.5085
_cell_volume 1309(2)
_computing_cell_refinement 'APEX3 (Bruker AXS, 2015)'
_computing_data_collection 'APEX3 (Bruker AXS, 2015)'
_computing_data_reduction 'SAINT (Bruker AXS, 2015)'
_computing_molecular_graphics 'ORTEPIII (Johnson, 1996)'
_computing_publication_material 'XCIF 2014/2 (Bruker AXS, 2014)'
_computing_structure_refinement 'SHELXL-2014/7 (Sheldrick, 2014)'
_computing_structure_solution 'SHELXT (Sheldrick, 2015)'
_diffrn_ambient_temperature 100(2)
_diffrn_measured_fraction_theta_full 0.996
_diffrn_measured_fraction_theta_max 0.996
_diffrn_measurement_device_type 'PHOTON100 area detector'
_diffrn_measurement_method 'phi and omega scans'
_diffrn_radiation_monochromator graphite
_diffrn_radiation_source 'fine-focus sealed tube'
_diffrn_radiation_type MoK\a
_diffrn_radiation_wavelength 0.71073
_diffrn_reflns_av_R_equivalents 0.0291
_diffrn_reflns_av_unetI/netI 0.0232
_diffrn_reflns_Laue_measured_fraction_full 0.996
_diffrn_reflns_Laue_measured_fraction_max 0.996
_diffrn_reflns_limit_h_max 11
_diffrn_reflns_limit_h_min -11
_diffrn_reflns_limit_k_max 19
_diffrn_reflns_limit_k_min -19
_diffrn_reflns_limit_l_max 13
_diffrn_reflns_limit_l_min -13
_diffrn_reflns_number 14653
_diffrn_reflns_point_group_measured_fraction_full 0.996
_diffrn_reflns_point_group_measured_fraction_max 0.996
_diffrn_reflns_theta_full 25.242
_diffrn_reflns_theta_max 27.990
_diffrn_reflns_theta_min 2.490
_exptl_absorpt_coefficient_mu 0.079
_exptl_absorpt_correction_T_max 0.7461
_exptl_absorpt_correction_T_min 0.6332
_exptl_absorpt_correction_type empirical
_exptl_absorpt_process_details
; 
 Data were corrected for Lorentz polarization and absorption
 effects (empirical absorption correction SADABS).
 R(int) =  0.1454 (selected reflections only, before parameter refinement)
 R(int) =  0.0496(selected reflections only, after parameter refinement)
;
_exptl_crystal_colour colourless
_exptl_crystal_density_diffrn 1.219
_exptl_crystal_description cube
_exptl_crystal_F_000 512
_exptl_crystal_size_max 0.160
_exptl_crystal_size_mid 0.130
_exptl_crystal_size_min 0.120
_refine_diff_density_max 0.382
_refine_diff_density_min -0.233
_refine_diff_density_rms 0.048
_refine_ls_extinction_method none
_refine_ls_goodness_of_fit_ref 1.081
_refine_ls_hydrogen_treatment constr
_refine_ls_matrix_type full
_refine_ls_number_parameters 165
_refine_ls_number_reflns 3146
_refine_ls_number_restraints 0
_refine_ls_restrained_S_all 1.081
_refine_ls_R_factor_all 0.0508
_refine_ls_R_factor_gt 0.0458
_refine_ls_shift/su_max 0.000
_refine_ls_shift/su_mean 0.000
_refine_ls_structure_factor_coef Fsqd
_refine_ls_weighting_details 'w=1/[\s^2^(Fo^2^)+(0.0470P)^2^+0.7828P] where P=(Fo^2^+2Fc^2^)/3'
_refine_ls_weighting_scheme calc
_refine_ls_wR_factor_gt 0.1083
_refine_ls_wR_factor_ref 0.1114
_reflns_Friedel_coverage 0.000
_reflns_number_gt 2848
_reflns_number_total 3146
_reflns_threshold_expression 'I > 2\s(I)'
_cod_data_source_file c9dt00551j2.cif
_cod_data_source_block A2
_cod_depositor_comments 'Adding full bibliography for 7049514--7049520.cif.'
_cod_database_code 7049519
_shelx_shelxl_version_number 2014/7
_shelx_space_group_comment
;
The symmetry employed for this shelxl refinement is uniquely defined
by the following loop, which should always be used as a source of
symmetry information in preference to the above space-group names.
They are only intended as comments.
;
_shelx_estimated_absorpt_t_min 0.987
_shelx_estimated_absorpt_t_max 0.991

loop_
_space_group_symop_operation_xyz
'x, y, z'
'-x+1/2, y+1/2, -z+1/2'
'-x, -y, -z'
'x-1/2, -y-1/2, z-1/2'

loop_
_atom_site_label
_atom_site_type_symbol
_atom_site_fract_x
_atom_site_fract_y
_atom_site_fract_z
_atom_site_U_iso_or_equiv
_atom_site_adp_type
_atom_site_occupancy
_atom_site_site_symmetry_order
_atom_site_calc_flag
_atom_site_refinement_flags_posn
_atom_site_refinement_flags_adp
C1 C 0.90562(13) 0.57628(8) 0.62694(12) 0.0122(2) Uani 1 1 d . .
C2 C 0.84212(13) 0.64533(8) 0.72320(11) 0.0106(2) Uani 1 1 d . .
C3 C 0.87380(14) 0.61035(8) 0.87236(12) 0.0136(2) Uani 1 1 d . .
H3A H 0.9825 0.6095 0.8975 0.016 Uiso 1 1 calc R U
H3B H 0.8305 0.6541 0.9332 0.016 Uiso 1 1 calc R U
C4 C 0.81180(15) 0.51482(9) 0.89650(14) 0.0187(3) Uani 1 1 d . .
H4A H 0.7037 0.5153 0.8752 0.028 Uiso 1 1 calc R U
H4B H 0.8369 0.4976 0.9917 0.028 Uiso 1 1 calc R U
H4C H 0.8553 0.4706 0.8380 0.028 Uiso 1 1 calc R U
C5 C 0.92919(13) 0.73436(8) 0.69852(12) 0.0113(2) Uani 1 1 d . .
C6 C 1.01141(13) 0.78208(8) 0.80408(12) 0.0144(2) Uani 1 1 d . .
H6 H 1.0175 0.7593 0.8942 0.017 Uiso 1 1 calc R U
C7 C 1.08461(14) 0.86337(9) 0.77659(13) 0.0176(3) Uani 1 1 d . .
H7 H 1.1390 0.8957 0.8486 0.021 Uiso 1 1 calc R U
C8 C 1.07839(14) 0.89710(9) 0.64492(14) 0.0178(3) Uani 1 1 d . .
H8 H 1.1287 0.9520 0.6272 0.021 Uiso 1 1 calc R U
C9 C 0.99745(15) 0.84969(9) 0.53843(13) 0.0173(3) Uani 1 1 d . .
H9 H 0.9935 0.8721 0.4483 0.021 Uiso 1 1 calc R U
C10 C 0.92273(14) 0.76941(8) 0.56547(12) 0.0145(2) Uani 1 1 d . .
H10 H 0.8668 0.7380 0.4933 0.017 Uiso 1 1 calc R U
C11 C 0.67364(13) 0.66249(8) 0.69094(11) 0.0109(2) Uani 1 1 d . .
C12 C 0.57264(13) 0.59342(8) 0.64607(12) 0.0133(2) Uani 1 1 d . .
H12 H 0.6086 0.5344 0.6269 0.016 Uiso 1 1 calc R U
C13 C 0.41917(13) 0.61043(9) 0.62914(12) 0.0147(3) Uani 1 1 d . .
H13 H 0.3526 0.5630 0.5982 0.018 Uiso 1 1 calc R U
C14 C 0.36329(14) 0.69702(9) 0.65757(13) 0.0168(3) Uani 1 1 d . .
H14 H 0.2595 0.7084 0.6461 0.020 Uiso 1 1 calc R U
C15 C 0.46318(14) 0.76651(9) 0.70317(12) 0.0156(3) Uani 1 1 d . .
H15 H 0.4271 0.8254 0.7230 0.019 Uiso 1 1 calc R U
C16 C 0.61611(14) 0.74907(8) 0.71949(12) 0.0138(2) Uani 1 1 d . .
H16 H 0.6826 0.7966 0.7505 0.017 Uiso 1 1 calc R U
O1 O 1.03862(10) 0.54471(7) 0.67469(9) 0.0188(2) Uani 1 1 d . .
H1 H 1.0706 0.5100 0.6170 0.028 Uiso 1 1 calc R U
O2 O 0.84472(10) 0.55524(6) 0.51409(9) 0.0168(2) Uani 1 1 d . .

loop_
_atom_site_aniso_label
_atom_site_aniso_U_11
_atom_site_aniso_U_22
_atom_site_aniso_U_33
_atom_site_aniso_U_23
_atom_site_aniso_U_13
_atom_site_aniso_U_12
C1 0.0116(5) 0.0108(5) 0.0146(6) -0.0007(4) 0.0025(4) -0.0005(4)
C2 0.0109(5) 0.0097(5) 0.0111(5) -0.0020(4) 0.0012(4) 0.0003(4)
C3 0.0142(6) 0.0146(6) 0.0120(5) 0.0006(4) 0.0014(4) 0.0020(4)
C4 0.0200(6) 0.0162(6) 0.0202(6) 0.0045(5) 0.0035(5) 0.0022(5)
C5 0.0098(5) 0.0105(5) 0.0139(5) -0.0017(4) 0.0028(4) 0.0005(4)
C6 0.0145(6) 0.0158(6) 0.0128(5) -0.0019(4) 0.0011(4) 0.0006(5)
C7 0.0147(6) 0.0157(6) 0.0219(6) -0.0061(5) 0.0005(5) -0.0024(5)
C8 0.0163(6) 0.0129(6) 0.0253(7) -0.0026(5) 0.0068(5) -0.0030(5)
C9 0.0201(6) 0.0169(6) 0.0158(6) 0.0016(5) 0.0061(5) 0.0002(5)
C10 0.0154(6) 0.0146(6) 0.0134(5) -0.0024(4) 0.0014(4) -0.0006(4)
C11 0.0113(5) 0.0126(5) 0.0091(5) 0.0010(4) 0.0019(4) 0.0012(4)
C12 0.0140(6) 0.0122(5) 0.0139(5) -0.0015(4) 0.0025(4) 0.0002(4)
C13 0.0120(6) 0.0162(6) 0.0160(6) -0.0012(4) 0.0016(4) -0.0034(4)
C14 0.0117(5) 0.0216(6) 0.0173(6) 0.0031(5) 0.0024(4) 0.0024(5)
C15 0.0152(6) 0.0165(6) 0.0157(6) 0.0017(5) 0.0041(4) 0.0056(5)
C16 0.0143(6) 0.0120(5) 0.0152(6) -0.0007(4) 0.0019(4) 0.0000(4)
O1 0.0140(4) 0.0244(5) 0.0175(4) -0.0072(4) -0.0006(3) 0.0074(4)
O2 0.0140(4) 0.0202(5) 0.0159(4) -0.0064(3) -0.0004(3) 0.0037(3)

loop_
_atom_type_symbol
_atom_type_description
_atom_type_scat_dispersion_real
_atom_type_scat_dispersion_imag
_atom_type_scat_source
C C 0.0033 0.0016 'International Tables Vol C Tables 4.2.6.8 and 6.1.1.4'
H H 0.0000 0.0000 'International Tables Vol C Tables 4.2.6.8 and 6.1.1.4'
O O 0.0106 0.0060 'International Tables Vol C Tables 4.2.6.8 and 6.1.1.4'

loop_
_geom_angle_atom_site_label_1
_geom_angle_atom_site_label_2
_geom_angle_atom_site_label_3
_geom_angle
O2 C1 O1 122.48(11)
O2 C1 C2 124.40(12)
O1 C1 C2 113.02(11)
C1 C2 C11 113.79(10)
C1 C2 C5 102.88(11)
C11 C2 C5 109.70(10)
C1 C2 C3 109.13(11)
C11 C2 C3 109.07(9)
C5 C2 C3 112.23(10)
C4 C3 C2 114.38(10)
C4 C3 H3A 108.7
C2 C3 H3A 108.7
C4 C3 H3B 108.7
C2 C3 H3B 108.7
H3A C3 H3B 107.6
C3 C4 H4A 109.5
C3 C4 H4B 109.5
H4A C4 H4B 109.5
C3 C4 H4C 109.5
H4A C4 H4C 109.5
H4B C4 H4C 109.5
C6 C5 C10 118.79(12)
C6 C5 C2 122.48(11)
C10 C5 C2 118.72(10)
C7 C6 C5 120.09(12)
C7 C6 H6 120.0
C5 C6 H6 120.0
C8 C7 C6 120.71(12)
C8 C7 H7 119.6
C6 C7 H7 119.6
C7 C8 C9 119.73(13)
C7 C8 H8 120.1
C9 C8 H8 120.1
C10 C9 C8 119.80(12)
C10 C9 H9 120.1
C8 C9 H9 120.1
C9 C10 C5 120.86(11)
C9 C10 H10 119.6
C5 C10 H10 119.6
C12 C11 C16 117.95(12)
C12 C11 C2 122.96(11)
C16 C11 C2 118.82(10)
C11 C12 C13 120.89(12)
C11 C12 H12 119.6
C13 C12 H12 119.6
C12 C13 C14 120.61(11)
C12 C13 H13 119.7
C14 C13 H13 119.7
C15 C14 C13 119.01(13)
C15 C14 H14 120.5
C13 C14 H14 120.5
C16 C15 C14 120.03(12)
C16 C15 H15 120.0
C14 C15 H15 120.0
C15 C16 C11 121.50(11)
C15 C16 H16 119.2
C11 C16 H16 119.2
C1 O1 H1 109.5

loop_
_geom_bond_atom_site_label_1
_geom_bond_atom_site_label_2
_geom_bond_distance
C1 O2 1.2330(18)
C1 O1 1.3300(18)
C1 C2 1.5436(18)
C2 C11 1.547(2)
C2 C5 1.557(2)
C2 C3 1.563(2)
C3 C4 1.536(2)
C3 H3A 0.9900
C3 H3B 0.9900
C4 H4A 0.9800
C4 H4B 0.9800
C4 H4C 0.9800
C5 C6 1.4047(18)
C5 C10 1.411(2)
C6 C7 1.404(2)
C6 H6 0.9500
C7 C8 1.392(2)
C7 H7 0.9500
C8 C9 1.404(2)
C8 H8 0.9500
C9 C10 1.397(2)
C9 H9 0.9500
C10 H10 0.9500
C11 C12 1.4043(19)
C11 C16 1.411(2)
C12 C13 1.405(2)
C12 H12 0.9500
C13 C14 1.405(2)
C13 H13 0.9500
C14 C15 1.404(2)
C14 H14 0.9500
C15 C16 1.401(2)
C15 H15 0.9500
C16 H16 0.9500
O1 H1 0.8400

loop_
_geom_hbond_atom_site_label_D
_geom_hbond_atom_site_label_H
_geom_hbond_atom_site_label_A
_geom_hbond_distance_DH
_geom_hbond_distance_HA
_geom_hbond_distance_DA
_geom_hbond_angle_DHA
_geom_hbond_site_symmetry_A
O1 H1 O2 0.84 1.85 2.681(2) 173.3 3_766
